data_7038818
loop_
_publ_author_name
'Bessette, Andr\'e'
'Auvray, Thomas'
'D\'esilets, Denis'
'Hanan, Garry S.'

_publ_section_title
;
 Non-symmetric benzo[b]-fused BODIPYs as a versatile fluorophore platform
 reaching the NIR: a systematic study of the underlying structure-property
 relationship.
;
_journal_issue 18
_journal_name_full 'Dalton transactions (Cambridge, England : 2003)'
_journal_page_first 7589
_journal_page_last 7604
_journal_paper_doi 10.1039/c5dt04444h
_journal_volume 45
_journal_year 2016
_chemical_formula_moiety 'C26 H19 B F2 N2 O'
_chemical_formula_sum 'C26 H19 B F2 N2 O'
_chemical_formula_weight 424.24
_chemical_name_common BbF5
_space_group_crystal_system monoclinic
_space_group_IT_number 14
_space_group_name_Hall '-P 2ybc'
_space_group_name_H-M_alt 'P 1 21/c 1'
_symmetry_space_group_name_Hall '-P 2ybc'
_symmetry_space_group_name_H-M 'P 1 21/c 1'
_atom_sites_solution_hydrogens geom
_atom_sites_solution_primary direct
_audit_creation_date 2015-08-12
_audit_creation_method
;
Olex2 1.2
(compiled 2015.01.26 svn.r3150 for OlexSys, GUI svn.r4998)
;
_audit_update_record
;
2015-08-13 deposited with the CCDC.
2016-03-16 downloaded from the CCDC.
;
_cell_angle_alpha 90
_cell_angle_beta 99.415(3)
_cell_angle_gamma 90
_cell_formula_units_Z 4
_cell_length_a 20.5702(9)
_cell_length_b 12.2670(5)
_cell_length_c 7.9969(4)
_cell_measurement_reflns_used 9952
_cell_measurement_temperature 105
_cell_measurement_theta_max 60.694
_cell_measurement_theta_min 3.664
_cell_volume 1990.71(16)
_computing_cell_refinement
;
SAINT (2013) V8.34A; Integration Software for Single Crystal Data.
 Bruker AXS Inc., Madison, WI 53719-1173.
;
_computing_data_collection 'APEX 2 (2013) Bruker AXS Inc., Madison, WI 53719-1173.'
_computing_data_reduction
;
SAINT (2013) V8.34A; Integration Software for Single Crystal Data.
 Bruker AXS Inc., Madison, WI 53719-1173.
;
_computing_molecular_graphics 'Olex2 (Dolomanov et al., 2009)'
_computing_publication_material 'Olex2 (Dolomanov et al., 2009)'
_computing_structure_refinement 'XL (Sheldrick, 2008)'
_computing_structure_solution 'XT (Sheldrick, 2015)'
_diffrn_ambient_temperature 105
_diffrn_detector 'CMOS Area detector'
_diffrn_detector_area_resol_mean 10.24
_diffrn_detector_type 'Bruker Photon 100 CMOS Detector'
_diffrn_measured_fraction_theta_full 1.000
_diffrn_measured_fraction_theta_max 0.994
_diffrn_measurement_device 'k-geometry diffractometer'
_diffrn_measurement_device_type 'Bruker Venture Metaljet'
_diffrn_measurement_method '\w and \f scans'
_diffrn_radiation_collimation 'Focusing mirrors'
_diffrn_radiation_monochromator 'Helios MX Mirror Optics'
_diffrn_radiation_probe x-ray
_diffrn_radiation_type GaK\a
_diffrn_radiation_wavelength 1.34139
_diffrn_reflns_av_R_equivalents 0.0616
_diffrn_reflns_av_unetI/netI 0.0428
_diffrn_reflns_Laue_measured_fraction_full 1.000
_diffrn_reflns_Laue_measured_fraction_max 0.994
_diffrn_reflns_limit_h_max 25
_diffrn_reflns_limit_h_min -26
_diffrn_reflns_limit_k_max 15
_diffrn_reflns_limit_k_min -15
_diffrn_reflns_limit_l_max 10
_diffrn_reflns_limit_l_min -8
_diffrn_reflns_number 30340
_diffrn_reflns_point_group_measured_fraction_full 1.000
_diffrn_reflns_point_group_measured_fraction_max 0.994
_diffrn_reflns_theta_full 53.594
_diffrn_reflns_theta_max 60.833
_diffrn_reflns_theta_min 3.663
_diffrn_source 'Metal Jet'
_diffrn_source_target Ga
_diffrn_source_type 'Gallium Liquid Metal Jet Source'
_diffrn_standards_number 0
_exptl_absorpt_coefficient_mu 0.521
_exptl_absorpt_correction_T_max 0.7519
_exptl_absorpt_correction_T_min 0.6019
_exptl_absorpt_correction_type multi-scan
_exptl_absorpt_process_details
;
SADABS-2014/4 (Bruker,2014/4) was used for absorption correction.
wR2(int) was 0.1289 before and 0.0628 after correction.
The Ratio of minimum to maximum transmission is 0.8005.
The \l/2 correction factor is 0.00150.
;
_exptl_crystal_colour red
_exptl_crystal_colour_primary red
_exptl_crystal_density_diffrn 1.416
_exptl_crystal_description rod
_exptl_crystal_F_000 880
_exptl_crystal_preparation Luminescent
_exptl_crystal_recrystallization_method 'Slow diffusion of heptane in a concentrated solution in dichloromethane'
_exptl_crystal_size_max 0.34
_exptl_crystal_size_mid 0.04
_exptl_crystal_size_min 0.03
_refine_diff_density_max 0.354
_refine_diff_density_min -0.483
_refine_diff_density_rms 0.052
_refine_ls_extinction_method none
_refine_ls_goodness_of_fit_ref 1.029
_refine_ls_hydrogen_treatment constr
_refine_ls_matrix_type full
_refine_ls_number_parameters 327
_refine_ls_number_reflns 4579
_refine_ls_number_restraints 12
_refine_ls_restrained_S_all 1.028
_refine_ls_R_factor_all 0.0717
_refine_ls_R_factor_gt 0.0503
_refine_ls_shift/su_max 0.001
_refine_ls_shift/su_mean 0.000
_refine_ls_structure_factor_coef Fsqd
_refine_ls_weighting_details 'w=1/[\s^2^(Fo^2^)+(0.0550P)^2^+1.1739P] where P=(Fo^2^+2Fc^2^)/3'
_refine_ls_weighting_scheme calc
_refine_ls_wR_factor_gt 0.1165
_refine_ls_wR_factor_ref 0.1292
_reflns_Friedel_coverage 0.000
_reflns_number_gt 3472
_reflns_number_total 4579
_reflns_threshold_expression 'I > 2\s(I)'
_cod_data_source_file c5dt04444h2.cif
_cod_data_source_block BbF5
_cod_depositor_comments
;
The following automatic conversions were performed:

'_diffrn_radiation_probe' value 'X-ray' changed to 'x-ray' according
to
/usr/data/users/saulius/crontab/automatic-downloads/rss-feeds/RSC/lib/dictionaries/cif_core.dic
dictionary named 'cif_core.dic' version 2.4.2 from 2011-04-26.

Automatic conversion script
Id: cif_fix_values 4268 2015-11-12 08:31:59Z antanas 

 Adding full bibliography for 7038816--7038819.cif.
;
_cod_database_code 7038818
_shelxl_version_number 2014/6
_shelx_space_group_comment
;
The symmetry employed for this shelxl refinement is uniquely defined
by the following loop, which should always be used as a source of
symmetry information in preference to the above space-group names.
They are only intended as comments.
;
_shelx_estimated_absorpt_t_max 0.985
_shelx_estimated_absorpt_t_min 0.843
_olex2_refinement_description
;
1. Fixed Uiso
 At 1.2 times of:
  All C(H) groups
 At 1.5 times of:
  All C(H,H,H) groups
2. Uiso/Uaniso restraints and constraints
All non-hydrogen atoms have similar U: within 0.9A with sigma of 0.04 and sigma
for terminal atoms of 0.08
3. Others
 Sof(C15A)=Sof(H15A)=Sof(C16A)=Sof(H16A)=Sof(C18B)=Sof(H18B)=Sof(C19B)=
 Sof(H19B)=1-FVAR(1)
 Sof(C15B)=Sof(H15B)=Sof(C16B)=Sof(H16B)=Sof(C18A)=Sof(H18A)=Sof(C19A)=
 Sof(H19A)=FVAR(1)
4.a Aromatic/amide H refined with riding coordinates:
 C2(H2), C3(H3), C4(H4), C5(H5), C7(H7), C11(H11), C12(H12), C15A(H15A),
 C15B(H15B), C16A(H16A), C16B(H16B), C18A(H18A), C18B(H18B), C19A(H19A),
 C19B(H19B), C22(H22), C23(H23), C24(H24), C25(H25), C26(H26)
4.b Idealised Me refined as rotating group:
 C20(H20A,H20B,H20C)
;
_olex2_submission_special_instructions 'No special instructions were received'

loop_
_space_group_symop_operation_xyz
'x, y, z'
'-x, y+1/2, -z+1/2'
'-x, -y, -z'
'x, -y-1/2, z-1/2'

loop_
_atom_site_label
_atom_site_type_symbol
_atom_site_fract_x
_atom_site_fract_y
_atom_site_fract_z
_atom_site_U_iso_or_equiv
_atom_site_adp_type
_atom_site_occupancy
_atom_site_site_symmetry_order
_atom_site_calc_flag
_atom_site_refinement_flags_posn
_atom_site_refinement_flags_adp
_atom_site_refinement_flags_occupancy
_atom_site_disorder_assembly
_atom_site_disorder_group
B1 B 0.70914(8) 0.54031(16) 0.5613(3) 0.0239(4) Uani 1 1 d . U . . .
C1 C 0.79209(8) 0.42685(14) 0.7724(2) 0.0259(4) Uani 1 1 d . U . . .
C2 C 0.75992(9) 0.32602(16) 0.7665(3) 0.0374(5) Uani 1 1 d . U . . .
H2 H 0.7186 0.3150 0.6961 0.045 Uiso 1 1 calc R . . . .
C3 C 0.79036(10) 0.24353(16) 0.8665(3) 0.0410(5) Uani 1 1 d . U . . .
H3 H 0.7696 0.1742 0.8638 0.049 Uiso 1 1 calc R . . . .
C4 C 0.85162(9) 0.25883(16) 0.9731(3) 0.0342(4) Uani 1 1 d . U . . .
H4 H 0.8711 0.1999 1.0405 0.041 Uiso 1 1 calc R . . . .
C5 C 0.88331(8) 0.35706(14) 0.9807(2) 0.0269(4) Uani 1 1 d . U . . .
H5 H 0.9243 0.3671 1.0533 0.032 Uiso 1 1 calc R . . . .
C6 C 0.85393(7) 0.44324(14) 0.8787(2) 0.0232(4) Uani 1 1 d . U . . .
C7 C 0.87177(7) 0.55271(14) 0.8557(2) 0.0219(3) Uani 1 1 d . U . . .
H7 H 0.9106 0.5884 0.9094 0.026 Uiso 1 1 calc R . . . .
C8 C 0.82131(7) 0.59846(13) 0.7388(2) 0.0210(3) Uani 1 1 d . U . . .
C9 C 0.81172(7) 0.70882(13) 0.6847(2) 0.0208(3) Uani 1 1 d . U . . .
C10 C 0.75249(7) 0.74075(13) 0.5900(2) 0.0218(3) Uani 1 1 d . U . . .
C11 C 0.73131(7) 0.84670(14) 0.5302(2) 0.0236(4) Uani 1 1 d . U . . .
H11 H 0.7561 0.9122 0.5481 0.028 Uiso 1 1 calc R . . . .
C12 C 0.66920(8) 0.83665(14) 0.4432(2) 0.0250(4) Uani 1 1 d . U . . .
H12 H 0.6422 0.8945 0.3926 0.030 Uiso 1 1 calc R . . . .
C13 C 0.65125(7) 0.72383(14) 0.4408(2) 0.0222(3) Uani 1 1 d . U . . .
C14 C 0.58887(7) 0.68239(14) 0.3473(2) 0.0240(4) Uani 1 1 d . U . . .
C15A C 0.5380(3) 0.7556(5) 0.3007(10) 0.0374(14) Uani 0.468(6) 1 d . U P A 1
H15A H 0.5438 0.8295 0.3353 0.045 Uiso 0.468(6) 1 calc R . P A 1
C15B C 0.5516(2) 0.7511(4) 0.2346(5) 0.0244(10) Uani 0.532(6) 1 d . U P A 2
H15B H 0.5686 0.8218 0.2198 0.029 Uiso 0.532(6) 1 calc R . P A 2
C16A C 0.4791(3) 0.7237(5) 0.2051(10) 0.0383(14) Uani 0.468(6) 1 d . U P A 1
H16A H 0.4458 0.7770 0.1732 0.046 Uiso 0.468(6) 1 calc R . P A 1
C16B C 0.4904(2) 0.7242(5) 0.1400(6) 0.0226(10) Uani 0.532(6) 1 d . U P A 2
H16B H 0.4659 0.7758 0.0668 0.027 Uiso 0.532(6) 1 calc R . P A 2
C17 C 0.46731(9) 0.62201(17) 0.1564(3) 0.0385(5) Uani 1 1 d . U . . .
C18A C 0.52157(19) 0.5451(3) 0.1888(6) 0.0407(13) Uani 0.532(6) 1 d . U P A 1
H18A H 0.5166 0.4731 0.1446 0.049 Uiso 0.532(6) 1 calc R . P A 1
C18B C 0.4951(2) 0.5546(4) 0.2972(7) 0.0401(15) Uani 0.468(6) 1 d . U P A 2
H18B H 0.4715 0.4938 0.3301 0.048 Uiso 0.468(6) 1 calc R . P A 2
C19A C 0.5804(2) 0.5775(3) 0.2843(6) 0.0383(12) Uani 0.532(6) 1 d . U P A 1
H19A H 0.6157 0.5268 0.3072 0.046 Uiso 0.532(6) 1 calc R . P A 1
C19B C 0.5569(2) 0.5806(3) 0.3833(7) 0.0324(13) Uani 0.468(6) 1 d . U P A 2
H19B H 0.5788 0.5320 0.4665 0.039 Uiso 0.468(6) 1 calc R . P A 2
C20 C 0.36616(9) 0.6550(2) -0.0276(3) 0.0499(6) Uani 1 1 d . U . . .
H20A H 0.3867 0.6902 -0.1159 0.075 Uiso 1 1 calc GR . . . .
H20B H 0.3535 0.7106 0.0489 0.075 Uiso 1 1 calc GR . . . .
H20C H 0.3269 0.6149 -0.0804 0.075 Uiso 1 1 calc GR . . . .
C21 C 0.86665(7) 0.78713(13) 0.7310(2) 0.0212(3) Uani 1 1 d . U . . .
C22 C 0.92962(7) 0.75883(14) 0.6999(2) 0.0241(4) Uani 1 1 d . U . . .
H22 H 0.9366 0.6897 0.6523 0.029 Uiso 1 1 calc R . . . .
C23 C 0.98182(8) 0.83134(15) 0.7385(2) 0.0292(4) Uani 1 1 d . U . . .
H23 H 1.0245 0.8114 0.7185 0.035 Uiso 1 1 calc R . . . .
C24 C 0.97167(9) 0.93259(16) 0.8061(2) 0.0325(4) Uani 1 1 d . U . . .
H24 H 1.0072 0.9826 0.8305 0.039 Uiso 1 1 calc R . . . .
C25 C 0.90973(9) 0.96124(15) 0.8381(2) 0.0310(4) Uani 1 1 d . U . . .
H25 H 0.9030 1.0307 0.8852 0.037 Uiso 1 1 calc R . . . .
C26 C 0.85729(8) 0.88880(14) 0.8017(2) 0.0253(4) Uani 1 1 d . U . . .
H26 H 0.8150 0.9086 0.8251 0.030 Uiso 1 1 calc R . . . .
N1 N 0.77281(6) 0.52212(11) 0.68765(18) 0.0232(3) Uani 1 1 d . U . . .
N2 N 0.70116(6) 0.66627(11) 0.53269(17) 0.0218(3) Uani 1 1 d . U . . .
O1 O 0.41066(8) 0.58313(14) 0.0637(2) 0.0684(6) Uani 1 1 d . U . . .
F1 F 0.71315(5) 0.49024(9) 0.40700(13) 0.0378(3) Uani 1 1 d . U . . .
F2 F 0.65670(5) 0.49707(9) 0.62774(16) 0.0415(3) Uani 1 1 d . U . . .

loop_
_atom_site_aniso_label
_atom_site_aniso_U_11
_atom_site_aniso_U_22
_atom_site_aniso_U_33
_atom_site_aniso_U_23
_atom_site_aniso_U_13
_atom_site_aniso_U_12
B1 0.0165(8) 0.0222(10) 0.0306(10) -0.0007(8) -0.0028(7) 0.0001(7)
C1 0.0227(8) 0.0234(9) 0.0292(9) 0.0055(7) -0.0026(6) -0.0041(6)
C2 0.0340(9) 0.0292(10) 0.0426(11) 0.0095(9) -0.0128(8) -0.0130(8)
C3 0.0443(11) 0.0253(10) 0.0476(12) 0.0112(9) -0.0095(9) -0.0147(8)
C4 0.0357(9) 0.0270(10) 0.0359(10) 0.0083(8) -0.0059(8) -0.0017(8)
C5 0.0232(7) 0.0271(9) 0.0280(9) 0.0022(7) -0.0028(6) -0.0009(7)
C6 0.0199(7) 0.0225(9) 0.0259(8) 0.0003(7) 0.0002(6) -0.0016(6)
C7 0.0161(7) 0.0223(8) 0.0263(8) 0.0004(7) 0.0003(6) -0.0006(6)
C8 0.0149(7) 0.0206(8) 0.0266(8) -0.0013(7) 0.0008(6) -0.0014(6)
C9 0.0164(7) 0.0209(8) 0.0243(8) -0.0019(7) 0.0012(6) -0.0001(6)
C10 0.0169(7) 0.0209(8) 0.0264(8) -0.0026(7) 0.0004(6) -0.0006(6)
C11 0.0195(7) 0.0215(9) 0.0286(9) -0.0017(7) 0.0003(6) 0.0016(6)
C12 0.0187(7) 0.0239(9) 0.0312(9) -0.0001(7) 0.0002(6) 0.0047(6)
C13 0.0163(7) 0.0249(9) 0.0250(8) -0.0030(7) 0.0017(6) 0.0032(6)
C14 0.0157(7) 0.0265(9) 0.0283(9) -0.0026(7) -0.0004(6) 0.0019(6)
C15A 0.022(2) 0.027(2) 0.060(4) 0.001(3) -0.002(2) 0.0057(19)
C15B 0.0165(18) 0.035(2) 0.022(2) 0.0028(17) 0.0042(14) -0.0066(15)
C16A 0.021(2) 0.035(3) 0.055(4) 0.001(3) -0.006(3) 0.008(2)
C16B 0.0163(18) 0.036(2) 0.016(2) 0.0055(18) 0.0031(14) 0.0008(15)
C17 0.0240(8) 0.0351(11) 0.0496(12) 0.0063(9) -0.0144(8) -0.0052(8)
C18A 0.030(2) 0.026(2) 0.058(3) -0.0063(18) -0.0181(19) 0.0035(15)
C18B 0.025(2) 0.026(2) 0.062(3) 0.008(2) -0.016(2) -0.0068(17)
C19A 0.0274(19) 0.029(2) 0.051(3) -0.0052(18) -0.0133(19) 0.0050(15)
C19B 0.0204(19) 0.023(2) 0.048(3) 0.0059(19) -0.0124(19) -0.0001(15)
C20 0.0221(9) 0.0558(14) 0.0640(15) 0.0026(12) -0.0160(9) 0.0027(9)
C21 0.0188(7) 0.0203(8) 0.0224(8) 0.0017(7) -0.0030(6) -0.0020(6)
C22 0.0195(7) 0.0228(9) 0.0282(9) 0.0019(7) -0.0015(6) -0.0008(6)
C23 0.0194(7) 0.0344(10) 0.0314(9) 0.0064(8) -0.0034(7) -0.0050(7)
C24 0.0293(9) 0.0313(10) 0.0322(10) 0.0038(8) -0.0088(7) -0.0134(8)
C25 0.0380(9) 0.0210(9) 0.0294(9) -0.0004(7) -0.0081(7) -0.0045(7)
C26 0.0244(8) 0.0222(9) 0.0266(9) 0.0007(7) -0.0040(6) 0.0003(6)
N1 0.0187(6) 0.0197(7) 0.0290(7) 0.0032(6) -0.0024(5) -0.0040(5)
N2 0.0140(6) 0.0216(7) 0.0282(7) -0.0032(6) -0.0011(5) 0.0004(5)
O1 0.0460(9) 0.0447(10) 0.0943(14) 0.0228(9) -0.0489(9) -0.0174(7)
F1 0.0483(6) 0.0260(6) 0.0329(6) -0.0078(5) -0.0115(5) 0.0116(5)
F2 0.0200(5) 0.0322(6) 0.0718(8) 0.0006(6) 0.0059(5) -0.0097(4)

loop_
_atom_type_symbol
_atom_type_description
_atom_type_scat_dispersion_real
_atom_type_scat_dispersion_imag
_atom_type_scat_source
C C 0.0140 0.0070 'International Tables Vol C Tables 4.2.6.8 and 6.1.1.4'
H H 0.0000 0.0000 'International Tables Vol C Tables 4.2.6.8 and 6.1.1.4'
B B 0.0070 0.0030 'International Tables Vol C Tables 4.2.6.8 and 6.1.1.4'
F F 0.0580 0.0410 'International Tables Vol C Tables 4.2.6.8 and 6.1.1.4'
N N 0.0250 0.0140 'International Tables Vol C Tables 4.2.6.8 and 6.1.1.4'
O O 0.0390 0.0250 'International Tables Vol C Tables 4.2.6.8 and 6.1.1.4'

loop_
_geom_angle_atom_site_label_1
_geom_angle_atom_site_label_2
_geom_angle_atom_site_label_3
_geom_angle
N1 B1 N2 107.31(13)
F1 B1 N1 110.58(14)
F1 B1 N2 109.00(15)
F2 B1 N1 109.06(15)
F2 B1 N2 111.38(14)
F2 B1 F1 109.51(15)
C2 C1 C6 121.06(16)
N1 C1 C2 129.58(15)
N1 C1 C6 109.35(14)
C1 C2 H2 121.2
C3 C2 C1 117.57(16)
C3 C2 H2 121.2
C2 C3 H3 119.0
C2 C3 C4 121.94(17)
C4 C3 H3 119.0
C3 C4 H4 119.5
C5 C4 C3 121.05(17)
C5 C4 H4 119.5
C4 C5 H5 120.7
C4 C5 C6 118.63(15)
C6 C5 H5 120.7
C5 C6 C1 119.75(15)
C5 C6 C7 133.83(15)
C7 C6 C1 106.41(14)
C6 C7 H7 126.6
C8 C7 C6 106.79(14)
C8 C7 H7 126.6
C7 C8 C9 129.49(15)
N1 C8 C7 110.36(14)
N1 C8 C9 119.80(13)
C8 C9 C21 118.53(13)
C10 C9 C8 120.10(14)
C10 C9 C21 121.37(15)
C9 C10 C11 129.41(15)
C9 C10 N2 122.61(15)
N2 C10 C11 107.98(13)
C10 C11 H11 126.3
C12 C11 C10 107.40(15)
C12 C11 H11 126.3
C11 C12 H12 125.9
C11 C12 C13 108.30(15)
C13 C12 H12 125.9
C12 C13 C14 122.97(15)
N2 C13 C12 108.95(13)
N2 C13 C14 128.06(15)
C15A C14 C13 118.2(3)
C15B C14 C13 118.0(2)
C15B C14 C19B 115.6(3)
C19A C14 C13 123.8(2)
C19A C14 C15A 117.5(3)
C19B C14 C13 125.5(2)
C14 C15A H15A 119.2
C16A C15A C14 121.5(5)
C16A C15A H15A 119.2
C14 C15B H15B 117.7
C14 C15B C16B 124.5(4)
C16B C15B H15B 117.7
C15A C16A H16A 118.9
C17 C16A C15A 122.3(5)
C17 C16A H16A 118.9
C15B C16B H16B 121.1
C17 C16B C15B 117.8(4)
C17 C16B H16B 121.1
C16A C17 C18A 117.7(3)
C16A C17 O1 126.3(3)
C16B C17 C18B 120.5(3)
C16B C17 O1 123.7(3)
O1 C17 C18A 115.7(2)
O1 C17 C18B 114.8(2)
C17 C18A H18A 120.3
C19A C18A C17 119.4(3)
C19A C18A H18A 120.3
C17 C18B H18B 120.9
C19B C18B C17 118.2(4)
C19B C18B H18B 120.9
C14 C19A H19A 119.5
C18A C19A C14 121.1(3)
C18A C19A H19A 119.5
C14 C19B H19B 119.8
C18B C19B C14 120.5(3)
C18B C19B H19B 119.8
H20A C20 H20B 109.5
H20A C20 H20C 109.5
H20B C20 H20C 109.5
O1 C20 H20A 109.5
O1 C20 H20B 109.5
O1 C20 H20C 109.5
C22 C21 C9 118.92(15)
C26 C21 C9 122.01(14)
C26 C21 C22 119.06(15)
C21 C22 H22 119.8
C23 C22 C21 120.33(16)
C23 C22 H22 119.8
C22 C23 H23 120.0
C24 C23 C22 120.05(16)
C24 C23 H23 120.0
C23 C24 H24 119.9
C23 C24 C25 120.13(16)
C25 C24 H24 119.9
C24 C25 H25 119.9
C24 C25 C26 120.29(17)
C26 C25 H25 119.9
C21 C26 H26 119.9
C25 C26 C21 120.13(16)
C25 C26 H26 119.9
C1 N1 B1 126.44(14)
C1 N1 C8 107.10(13)
C8 N1 B1 126.46(14)
C10 N2 B1 122.33(13)
C13 N2 B1 130.05(13)
C13 N2 C10 107.31(13)
C17 O1 C20 119.74(17)

loop_
_geom_bond_atom_site_label_1
_geom_bond_atom_site_label_2
_geom_bond_distance
B1 N1 1.534(2)
B1 N2 1.567(2)
B1 F1 1.393(2)
B1 F2 1.384(2)
C1 C2 1.400(2)
C1 C6 1.424(2)
C1 N1 1.376(2)
C2 H2 0.9500
C2 C3 1.375(3)
C3 H3 0.9500
C3 C4 1.414(3)
C4 H4 0.9500
C4 C5 1.367(3)
C5 H5 0.9500
C5 C6 1.410(2)
C6 C7 1.412(2)
C7 H7 0.9500
C7 C8 1.396(2)
C8 C9 1.425(2)
C8 N1 1.381(2)
C9 C10 1.382(2)
C9 C21 1.483(2)
C10 C11 1.428(2)
C10 N2 1.4147(19)
C11 H11 0.9500
C11 C12 1.357(2)
C12 H12 0.9500
C12 C13 1.432(2)
C13 C14 1.466(2)
C13 N2 1.359(2)
C14 C15A 1.383(5)
C14 C15B 1.372(5)
C14 C19A 1.383(4)
C14 C19B 1.462(4)
C15A H15A 0.9500
C15A C16A 1.380(8)
C15B H15B 0.9500
C15B C16B 1.398(7)
C16A H16A 0.9500
C16A C17 1.318(7)
C16B H16B 0.9500
C16B C17 1.354(6)
C17 C18A 1.452(4)
C17 C18B 1.438(5)
C17 O1 1.361(2)
C18A H18A 0.9500
C18A C19A 1.380(5)
C18B H18B 0.9500
C18B C19B 1.380(5)
C19A H19A 0.9500
C19B H19B 0.9500
C20 H20A 0.9800
C20 H20B 0.9800
C20 H20C 0.9800
C20 O1 1.389(2)
C21 C22 1.402(2)
C21 C26 1.396(2)
C22 H22 0.9500
C22 C23 1.390(2)
C23 H23 0.9500
C23 C24 1.384(3)
C24 H24 0.9500
C24 C25 1.386(3)
C25 H25 0.9500
C25 C26 1.391(2)
C26 H26 0.9500

loop_
_geom_torsion_atom_site_label_1
_geom_torsion_atom_site_label_2
_geom_torsion_atom_site_label_3
_geom_torsion_atom_site_label_4
_geom_torsion
C1 C2 C3 C4 0.5(3)
C1 C6 C7 C8 0.04(18)
C2 C1 C6 C5 -0.4(3)
C2 C1 C6 C7 -179.29(17)
C2 C1 N1 B1 -0.4(3)
C2 C1 N1 C8 179.2(2)
C2 C3 C4 C5 -0.1(3)
C3 C4 C5 C6 -0.5(3)
C4 C5 C6 C1 0.8(3)
C4 C5 C6 C7 179.34(19)
C5 C6 C7 C8 -178.66(18)
C6 C1 C2 C3 -0.3(3)
C6 C1 N1 B1 -179.65(15)
C6 C1 N1 C8 -0.12(19)
C6 C7 C8 C9 172.98(16)
C6 C7 C8 N1 -0.11(18)
C7 C8 C9 C10 -168.56(16)
C7 C8 C9 C21 12.0(3)
C7 C8 N1 B1 179.68(15)
C7 C8 N1 C1 0.15(19)
C8 C9 C10 C11 176.60(16)
C8 C9 C10 N2 -4.5(2)
C8 C9 C21 C22 49.6(2)
C8 C9 C21 C26 -131.54(17)
C9 C8 N1 B1 5.8(2)
C9 C8 N1 C1 -173.71(15)
C9 C10 C11 C12 -179.87(17)
C9 C10 N2 B1 -4.3(2)
C9 C10 N2 C13 -178.50(15)
C9 C21 C22 C23 178.62(15)
C9 C21 C26 C25 -177.88(16)
C10 C9 C21 C22 -129.83(17)
C10 C9 C21 C26 49.0(2)
C10 C11 C12 C13 -2.32(19)
C11 C10 N2 B1 174.76(14)
C11 C10 N2 C13 0.60(18)
C11 C12 C13 C14 -175.68(15)
C11 C12 C13 N2 2.77(19)
C12 C13 C14 C15A -18.9(4)
C12 C13 C14 C15B 11.6(3)
C12 C13 C14 C19A 152.6(3)
C12 C13 C14 C19B -157.4(3)
C12 C13 N2 B1 -175.57(16)
C12 C13 N2 C10 -2.02(18)
C13 C14 C15A C16A 176.6(5)
C13 C14 C15B C16B -178.2(3)
C13 C14 C19A C18A -176.2(4)
C13 C14 C19B C18B 173.9(4)
C14 C13 N2 B1 2.8(3)
C14 C13 N2 C10 176.33(16)
C14 C15A C16A C17 1.7(9)
C14 C15B C16B C17 -2.4(6)
C15A C14 C19A C18A -4.6(7)
C15A C16A C17 C18A -7.4(8)
C15A C16A C17 O1 179.4(5)
C15B C14 C19B C18B 4.7(6)
C15B C16B C17 C18B 16.6(6)
C15B C16B C17 O1 -175.5(3)
C16A C17 C18A C19A 7.1(7)
C16A C17 O1 C20 17.8(6)
C16B C17 C18B C19B -19.7(7)
C16B C17 O1 C20 -14.0(4)
C17 C18A C19A C14 -1.1(7)
C17 C18B C19B C14 8.5(7)
C18A C17 O1 C20 -155.5(3)
C18B C17 O1 C20 154.5(3)
C19A C14 C15A C16A 4.6(8)
C19B C14 C15B C16B -8.2(6)
C21 C9 C10 C11 -4.0(3)
C21 C9 C10 N2 174.92(14)
C21 C22 C23 C24 -0.8(3)
C22 C21 C26 C25 1.0(2)
C22 C23 C24 C25 1.1(3)
C23 C24 C25 C26 -0.4(3)
C24 C25 C26 C21 -0.6(3)
C26 C21 C22 C23 -0.3(2)
N1 B1 N2 C10 11.7(2)
N1 B1 N2 C13 -175.63(15)
N1 C1 C2 C3 -179.48(19)
N1 C1 C6 C5 178.97(15)
N1 C1 C6 C7 0.05(19)
N1 C8 C9 C10 4.0(2)
N1 C8 C9 C21 -175.47(14)
N2 B1 N1 C1 166.73(15)
N2 B1 N1 C8 -12.7(2)
N2 C10 C11 C12 1.11(19)
N2 C13 C14 C15A 162.9(4)
N2 C13 C14 C15B -166.5(3)
N2 C13 C14 C19A -25.5(4)
N2 C13 C14 C19B 24.5(4)
O1 C17 C18A C19A -178.9(4)
O1 C17 C18B C19B 171.4(4)
F1 B1 N1 C1 -74.5(2)
F1 B1 N1 C8 106.05(19)
F1 B1 N2 C10 -108.11(16)
F1 B1 N2 C13 64.6(2)
F2 B1 N1 C1 46.0(2)
F2 B1 N1 C8 -133.48(16)
F2 B1 N2 C10 130.96(15)
F2 B1 N2 C13 -56.3(2)
